data_7129174
loop_
_publ_author_name
'Walker, Samuel Edward'
'Boer, Stephanie A.'
'Malcomson, Thomas'
'Paterson, Martin J.'
'Tuck, Kellie'
'Turner, David Roger'

_publ_section_title
;
 Steric Control of Sorting Regimes in Self-Assembled Cages
;
_journal_name_full 'Chemical Communications'
_journal_paper_doi 10.1039/D1CC05610G
_journal_year 2021
_chemical_formula_moiety 'C104.25 H93.5 Cu4 N9.75 O44 S4, C2 H3 N'
_chemical_formula_sum 'C106.25 H96.5 Cu4 N10.75 O44 S4'
_chemical_formula_weight 2610.34
_space_group_crystal_system monoclinic
_space_group_IT_number 13
_space_group_name_Hall '-P 2yac'
_space_group_name_H-M_alt 'P 1 2/n 1'
_atom_sites_solution_hydrogens geom
_atom_sites_solution_primary direct
_audit_creation_date 2021-07-19
_audit_creation_method
;
Olex2 1.3
(compiled 2020.07.31 svn.rc2a77460 for OlexSys, GUI svn.r6145)
;
_audit_update_record
;
2021-08-04 deposited with the CCDC.	2021-10-29 downloaded from the CCDC.
;
_cell_angle_alpha 90
_cell_angle_beta 94.244(3)
_cell_angle_gamma 90
_cell_formula_units_Z 2
_cell_length_a 14.2290(4)
_cell_length_b 24.2010(5)
_cell_length_c 19.7403(5)
_cell_measurement_reflns_used 15199
_cell_measurement_temperature 123.00(13)
_cell_measurement_theta_max 71.4180
_cell_measurement_theta_min 3.6530
_cell_volume 6779.1(3)
_computing_cell_refinement 'CrysAlisPro 1.171.40.84a (Rigaku OD, 2020)'
_computing_data_collection 'CrysAlisPro 1.171.40.84a (Rigaku OD, 2020)'
_computing_data_reduction 'CrysAlisPro 1.171.40.84a (Rigaku OD, 2020)'
_computing_molecular_graphics 'Olex2 1.3 (Dolomanov et al., 2009)'
_computing_publication_material 'Olex2 1.3 (Dolomanov et al., 2009)'
_computing_structure_refinement 'SHELXL 2018/3 (Sheldrick, 2015)'
_computing_structure_solution 'SHELXS  (Sheldrick, 2008)'
_diffrn_ambient_environment N~2~
_diffrn_ambient_temperature 123.00(13)
_diffrn_detector 'Hybrid Pixel Array Detector'
_diffrn_detector_area_resol_mean 10.0000
_diffrn_detector_type HyPix
_diffrn_measured_fraction_theta_full 1.000
_diffrn_measured_fraction_theta_max 0.979
_diffrn_measurement_details
;
List of Runs (angles in degrees, time in seconds):

  # Type    Start    End  Width  t~exp~   \w     \q     \k     \f   Frames
#--------------------------------------------------------------------------
  1  \w     35.00 121.00   0.50    6.50    --   47.64  33.00  39.00  172
  2  \w     95.00 167.00   0.50   26.50    --  107.75  33.00  39.00  144
  3  \w     97.00 122.00   0.50   26.50    --  107.75 125.00 -60.00   50
  4  \w    145.00 172.00   0.50   26.50    --  107.75 125.00 -60.00   54
  5  \w     95.00 125.00   0.50   26.50    --  107.75   0.00-150.00   60
  6  \w    132.00 159.00   0.50   26.50    --  107.75   0.00-150.00   54
  7  \w     68.00 121.00   0.50   26.50    --  107.75 -15.00-150.00  106
  8  \w     39.00  64.00   0.50   26.50    --  107.75 -33.00-118.00   50
  9  \w     33.00  58.00   0.50   26.50    --  107.75 -30.00 -90.00   50
 10  \w     40.00  75.00   0.50   26.50    --  107.75 -45.00 -60.00   70
 11  \w     38.00  75.00   0.50   26.50    --  107.75 -45.00  30.00   74
 12  \w     94.00 121.00   0.50   26.50    --  107.75 -61.00  60.00   54
 13  \w     84.00 124.00   0.50   26.50    --  107.75 -61.00  30.00   80
 14  \w     55.00  82.00   0.50   26.50    --  107.75 -15.00  60.00   54
 15  \w     45.00  72.00   0.50   26.50    --  107.75 -61.00  60.00   54
 16  \w     49.00  76.00   0.50   26.50    --  107.75 -61.00  30.00   54
 17  \w     34.00  66.00   0.50   26.50    --  107.75 -30.00  60.00   64
 18  \w     36.00  66.00   0.50   26.50    --  107.75 -30.00  90.00   60
 19  \w     42.00  71.00   0.50   26.50    --  107.75 -45.00  60.00   58
 20  \w     33.00  65.00   0.50   26.50    --  107.75 -30.00 120.00   64
 21  \w     34.00  64.00   0.50   26.50    --  107.75 -30.00 150.00   60
 22  \w     35.00 106.00   0.50   26.50    --  107.75 -94.00 150.00  142
 23  \w     39.00  84.00   0.50   26.50    --  107.75 -94.00  60.00   90
 24  \w     34.00  66.00   0.50   26.50    --  107.75 -30.00  30.00   64
 25  \w     35.00  87.00   0.50    6.50    --   47.64-125.00 120.00  104
 26  \w    -26.00  62.00   0.50    6.50    --   47.64 -33.00-118.00  176
 27  \w     34.00  65.00   0.50   26.50    --  107.75 -15.00-150.00   62
 28  \w     34.00  59.00   0.50   26.50    --  107.75 -30.00-150.00   50
 29  \w     41.00  89.00   0.50   26.50    --  107.75   0.00-150.00   96
 30  \w     35.00  94.00   0.50   26.50    --  107.75 -94.00-180.00  118
 31  \w    -61.00  26.00   0.50    6.50    --  -47.64  33.00  39.00  174
 32  \w    -69.00 -12.00   0.50   26.50    --  -86.25  33.00  39.00  114
 33  \w    -77.00 -25.00   0.50    6.50    --  -47.64 125.00   0.00  104
 34  \w   -121.00 -34.00   0.50    6.50    --  -47.64 -33.00-118.00  174
 35  \w   -120.00 -77.00   0.50    6.50    --  -47.64-125.00 -60.00   86
 36  \w   -120.00 -92.00   0.50    6.50    --  -47.64-125.00  60.00   56
 37  \w   -160.00 -98.00   0.50   26.50    --  -86.25 -33.00-118.00  124
;
_diffrn_measurement_device 'four-circle diffractometer'
_diffrn_measurement_device_type 'XtaLAB Synergy, Dualflex, HyPix'
_diffrn_measurement_method '\w scans'
_diffrn_orient_matrix_type 'CrysAlisPro convention (1999,Acta A55,543-557)'
_diffrn_orient_matrix_UB_11 0.0628200000
_diffrn_orient_matrix_UB_12 -0.0208563000
_diffrn_orient_matrix_UB_13 0.0617693000
_diffrn_orient_matrix_UB_21 0.0884803000
_diffrn_orient_matrix_UB_22 0.0172544000
_diffrn_orient_matrix_UB_23 -0.0352208000
_diffrn_orient_matrix_UB_31 -0.0036996000
_diffrn_orient_matrix_UB_32 0.0575624000
_diffrn_orient_matrix_UB_33 0.0328270000
_diffrn_radiation_monochromator mirror
_diffrn_radiation_probe x-ray
_diffrn_radiation_type 'Cu K\a'
_diffrn_radiation_wavelength 1.54184
_diffrn_reflns_av_R_equivalents 0.0870
_diffrn_reflns_av_unetI/netI 0.0483
_diffrn_reflns_Laue_measured_fraction_full 1.000
_diffrn_reflns_Laue_measured_fraction_max 0.979
_diffrn_reflns_limit_h_max 17
_diffrn_reflns_limit_h_min -17
_diffrn_reflns_limit_k_max 30
_diffrn_reflns_limit_k_min -20
_diffrn_reflns_limit_l_max 24
_diffrn_reflns_limit_l_min -23
_diffrn_reflns_number 73068
_diffrn_reflns_point_group_measured_fraction_full 1.000
_diffrn_reflns_point_group_measured_fraction_max 0.979
_diffrn_reflns_theta_full 67.684
_diffrn_reflns_theta_max 77.689
_diffrn_reflns_theta_min 3.611
_diffrn_source 'micro-focus sealed X-ray tube'
_diffrn_source_type 'PhotonJet (Cu) X-ray Source'
_exptl_absorpt_coefficient_mu 1.965
_exptl_absorpt_correction_T_max 1.00000
_exptl_absorpt_correction_T_min 0.28705
_exptl_absorpt_correction_type multi-scan
_exptl_absorpt_process_details
;
CrysAlisPro 1.171.40.84a (Rigaku Oxford Diffraction, 2020)
Empirical absorption correction using spherical harmonics,
implemented in SCALE3 ABSPACK scaling algorithm.
;
_exptl_crystal_colour 'clear light blue'
_exptl_crystal_density_diffrn 1.279
_exptl_crystal_description block
_exptl_crystal_F_000 2682
_exptl_crystal_recrystallization_method 'Re-crystallisation from solvent: Methanol, Acetonitrile'
_exptl_crystal_size_max 0.1
_exptl_crystal_size_mid 0.1
_exptl_crystal_size_min 0.05
_refine_diff_density_max 1.207
_refine_diff_density_min -0.600
_refine_diff_density_rms 0.152
_refine_ls_extinction_method none
_refine_ls_goodness_of_fit_ref 1.295
_refine_ls_hydrogen_treatment constr
_refine_ls_matrix_type full
_refine_ls_number_parameters 853
_refine_ls_number_reflns 14158
_refine_ls_number_restraints 36
_refine_ls_restrained_S_all 1.301
_refine_ls_R_factor_all 0.1403
_refine_ls_R_factor_gt 0.1138
_refine_ls_shift/su_max 0.001
_refine_ls_shift/su_mean 0.000
_refine_ls_structure_factor_coef Fsqd
_refine_ls_weighting_details 'w=1/[\s^2^(Fo^2^)+(0.2000P)^2^] where P=(Fo^2^+2Fc^2^)/3'
_refine_ls_weighting_scheme calc
_refine_ls_wR_factor_gt 0.3277
_refine_ls_wR_factor_ref 0.3567
_reflns_Friedel_coverage 0.000
_reflns_number_gt 8769
_reflns_number_total 14158
_reflns_threshold_expression 'I > 2\s(I)'
_cod_data_source_file d1cc05610g2.cif
_cod_data_source_block sw3_67_2
_cod_original_formula_sum 'C106.25 H96.50 Cu4 N10.75 O44 S4'
_cod_database_code 7129174
_shelx_shelxl_version_number 2018/3
_chemical_oxdiff_formula 'Cu2 C50 H100 N4 O20 S2'
_shelx_space_group_comment
;
The symmetry employed for this shelxl refinement is uniquely defined
by the following loop, which should always be used as a source of
symmetry information in preference to the above space-group names.
They are only intended as comments.
;
_diffrn_oxdiff_digest_frames
;
01c608e5a77a0925456fa5a5fef28fc53000026ca5b
;
_reflns_odcompleteness_completeness 99.66
_reflns_odcompleteness_iscentric 1
_reflns_odcompleteness_theta 74.33
_olex2_refinement_description
;
1. Fixed Uiso
 At 1.2 times of:
  All C(H) groups
 At 1.5 times of:
  All C(H,H,H) groups
2. Restrained distances
 N6C-C55C
 1.5 with sigma of 0.02
 C53A-C54A
 1.5 with sigma of 0.02
 N6C-C56C
 1.5 with sigma of 0.02
 N6B-C55B
 1.5 with sigma of 0.02
 C53C-N6C
 1.3 with sigma of 0.02
 C55A-N6A
 1.5 with sigma of 0.02
 N6A-C53A
 1.3 with sigma of 0.02
 C56A-N6A
 1.5 with sigma of 0.02
 C53A-O22
 1.3 with sigma of 0.02
 C54C-C53C
 1.5 with sigma of 0.02
 N6B-C56B
 1.5 with sigma of 0.02
 N6B-C53B
 1.3 with sigma of 0.02
 C54B-C53B
 1.5 with sigma of 0.02
 N5-C52
 1.5 with sigma of 0.02
 N5-C51 = N5-C52
 1.45 with sigma of 0.02
 C49B-O21
 1.5 with sigma of 0.02
 C53B-C55B
 2.5 with sigma of 0.04
 C55B-O22
 2.8 with sigma of 0.04
 C55B-C56B
 2.5 with sigma of 0.04
 C56C-C53C
 2.5 with sigma of 0.04
 C55C-O22
 2.8 with sigma of 0.04
 C55C-C53C
 2.5 with sigma of 0.04
 C55C-C56C
 2.6 with sigma of 0.04
 C55A-C53A
 2.5 with sigma of 0.04
 C55A-C56A
 2.5 with sigma of 0.04
 C56A-C53A
 2.5 with sigma of 0.04
 C56A-C54A
 2.7 with sigma of 0.04
 C54C-C56C
 2.7 with sigma of 0.04
 C54B-C56B
 2.7 with sigma of 0.04
 C53B-C56B
 2.5 with sigma of 0.04
 C52-C50
 2.7 with sigma of 0.04
 C51-C52
 2.5 with sigma of 0.04
 N5-C50
 2.2 with sigma of 0.04
3. Restrained planarity
 O21, N5, C50, C51, C52
 with sigma of 0.1
4. Others
 Sof(S2A)=Sof(O15A)=Sof(O16A)=1-FVAR(1)
 Sof(S2B)=Sof(O15B)=Sof(O16B)=FVAR(1)
 Fixed Sof: N5(0.375) N6C(0.125) C50(0.375) H50A(0.375) H50B(0.375)
 H50C(0.375) C51(0.375) H51A(0.375) H51B(0.375) H51C(0.375) C52(0.375)
 H52A(0.375) H52B(0.375) H52C(0.375) C53C(0.125) C54C(0.125) C55C(0.125)
 C56C(0.125) N6A(0.25) C49B(0.625) C53A(0.25) C54A(0.25) C55A(0.25) H55A(0.25)
 H55B(0.25) H55C(0.25) C56A(0.25) H56A(0.25) H56B(0.25) H56C(0.25) N6B(0.125)
 C53B(0.125) C54B(0.125) C55B(0.125) C56B(0.125) N7(0.5) C57(0.5) C58(0.5)
 H58A(0.5) H58B(0.5) H58C(0.5) C49A(0.375)
 Fixed Uiso: N6A(0.12) C53A(0.2) C54A(0.12)
5.a Aromatic/amide H refined with riding coordinates:
 C9(H9), C10(H10), C12(H12), C14(H14), C15(H15), C18(H18), C33(H33), C34(H34),
 C36(H36), C38(H38), C39(H39), C42(H42)
5.b Idealised Me refined as rotating group:
 C3(H3A,H3B,H3C), C4(H4A,H4B,H4C), C22(H22A,H22B,H22C), C23(H23A,H23B,H23C),
 C27(H27A,H27B,H27C), C28(H28A,H28B,H28C), C46(H46A,H46B,H46C), C47(H47A,H47B,
 H47C), C50(H50A,H50B,H50C), C51(H51A,H51B,H51C), C52(H52A,H52B,H52C),
 C55A(H55A,H55B,H55C), C56A(H56A,H56B,H56C), C58(H58A,H58B,H58C)
;
_smtbx_masks_void_probe_radius 1.2
_smtbx_masks_void_truncation_radius 1.2
_olex2_submission_special_instructions 'No special instructions were received'
_oxdiff_exptl_absorpt_empirical_details
;
Empirical correction (ABSPACK) includes:
- Absorption correction using spherical harmonics
- Frame scaling
;
_oxdiff_exptl_absorpt_empirical_full_max 3.646
_oxdiff_exptl_absorpt_empirical_full_min 0.314

loop_
_space_group_symop_operation_xyz
'x, y, z'
'-x+1/2, y, -z+1/2'
'-x, -y, -z'
'x-1/2, -y, z-1/2'

loop_
_atom_site_label
_atom_site_type_symbol
_atom_site_fract_x
_atom_site_fract_y
_atom_site_fract_z
_atom_site_U_iso_or_equiv
_atom_site_adp_type
_atom_site_occupancy
_atom_site_site_symmetry_order
_atom_site_calc_flag
_atom_site_refinement_flags_posn
_atom_site_refinement_flags_adp
_atom_site_refinement_flags_occupancy
_atom_site_disorder_assembly
_atom_site_disorder_group
Cu1 Cu -0.07113(5) 0.24991(2) 0.48615(4) 0.0683(3) Uani 1 1 d . . . . .
Cu2 Cu 0.01862(5) 0.24875(2) 0.60789(4) 0.0662(3) Uani 1 1 d . . . . .
S1 S -0.60817(13) 0.01893(8) 0.37175(10) 0.1069(6) Uani 1 1 d . . . . .
O1 O -0.5070(3) 0.18415(16) 0.0256(2) 0.0908(11) Uani 1 1 d . . . . .
O2 O -0.6013(3) 0.19485(17) -0.0700(2) 0.0949(12) Uani 1 1 d . . . . .
O3 O -0.6744(4) 0.1945(2) 0.0999(3) 0.136(2) Uani 1 1 d . . . . .
O4 O -0.5773(5) 0.01553(18) 0.0860(3) 0.1271(18) Uani 1 1 d . . . . .
O5 O -0.6036(4) -0.03762(19) 0.3492(3) 0.1204(17) Uani 1 1 d . . . . .
O6 O -0.6817(3) 0.0353(3) 0.4126(3) 0.1277(18) Uani 1 1 d . . . . .
O7 O -0.1648(3) 0.08034(16) 0.5110(3) 0.1032(13) Uani 1 1 d . . . . .
O8 O -0.4384(3) 0.1546(2) 0.5839(3) 0.1092(13) Uani 1 1 d . . . . .
O9 O -0.0716(3) 0.18971(15) 0.6213(2) 0.0874(10) Uani 1 1 d . . . . .
O10 O -0.1638(3) 0.20332(13) 0.52627(19) 0.0788(9) Uani 1 1 d . . . . .
O11 O -0.0797(3) 0.30212(16) 0.62347(18) 0.0869(11) Uani 1 1 d . . . . .
O12 O -0.1388(2) 0.31509(12) 0.51766(16) 0.0674(8) Uani 1 1 d . . . . .
O13 O -0.3492(3) 0.31539(16) 0.5608(2) 0.0976(12) Uani 1 1 d . . . . .
O14 O -0.2080(4) 0.48022(18) 0.5178(3) 0.151(3) Uani 1 1 d . . . . .
O17 O -0.7517(3) 0.38399(18) 0.1488(2) 0.0945(11) Uani 1 1 d . . . . .
O18 O -0.5005(5) 0.4163(2) 0.0236(3) 0.1279(18) Uani 1 1 d . . . . .
O19 O -0.5950(3) 0.30808(16) -0.07187(18) 0.0897(11) Uani 1 1 d . . . . .
O20 O -0.5353(3) 0.29818(16) 0.03527(17) 0.0783(9) Uani 1 1 d . . . . .
O21 O 0.0844(3) 0.24851(15) 0.7102(2) 0.0861(11) Uani 1 1 d D . . . .
O22 O -0.1380(5) 0.2533(2) 0.3842(3) 0.130(2) Uani 1 1 d D . . . .
N1 N -0.6222(4) 0.1075(2) 0.0726(3) 0.1024(16) Uani 1 1 d . . . . .
N2 N -0.2871(3) 0.12432(18) 0.5625(3) 0.0844(12) Uani 1 1 d . . . . .
N3 N -0.2586(3) 0.39443(15) 0.5538(2) 0.0711(10) Uani 1 1 d . . . . .
N4 N -0.6341(3) 0.38731(19) 0.0740(2) 0.0794(11) Uani 1 1 d . . . . .
C1 C -0.5761(4) 0.1710(3) -0.0143(4) 0.0945(18) Uani 1 1 d . . . . .
C2 C -0.6283(5) 0.1163(3) -0.0023(4) 0.109(2) Uani 1 1 d . . . . .
C3 C -0.5766(6) 0.0725(3) -0.0380(4) 0.119(2) Uani 1 1 d . . . . .
H3A H -0.577150 0.081256 -0.085463 0.179 Uiso 1 1 calc GR . . . .
H3B H -0.606824 0.037436 -0.032587 0.179 Uiso 1 1 calc GR . . . .
H3C H -0.512656 0.070563 -0.018891 0.179 Uiso 1 1 calc GR . . . .
C4 C -0.7324(6) 0.1190(4) -0.0292(5) 0.139(3) Uani 1 1 d . . . . .
H4A H -0.737597 0.138612 -0.071612 0.209 Uiso 1 1 calc GR . . . .
H4B H -0.768013 0.137921 0.003107 0.209 Uiso 1 1 calc GR . . . .
H4C H -0.756430 0.082222 -0.035954 0.209 Uiso 1 1 calc GR . . . .
C6 C -0.6000(5) 0.0588(3) 0.1097(4) 0.102(2) Uani 1 1 d . . . . .
C7 C -0.6093(4) 0.0710(2) 0.1812(4) 0.0929(17) Uani 1 1 d . . . . .
C8 C -0.6301(5) 0.1267(3) 0.1868(4) 0.108(2) Uani 1 1 d . . . . .
C9 C -0.6414(6) 0.1508(3) 0.2504(5) 0.124(3) Uani 1 1 d . . . . .
H9 H -0.655035 0.188228 0.254337 0.148 Uiso 1 1 calc R . . . .
C10 C -0.6317(6) 0.1173(3) 0.3063(4) 0.115(2) Uani 1 1 d . . . . .
H10 H -0.637931 0.131751 0.349330 0.138 Uiso 1 1 calc R . . . .
C11 C -0.6121(5) 0.0606(3) 0.2981(4) 0.1014(19) Uani 1 1 d . . . . .
C12 C -0.6006(4) 0.0372(3) 0.2364(4) 0.0938(17) Uani 1 1 d . . . . .
H12 H -0.587397 -0.000250 0.232215 0.113 Uiso 1 1 calc R . . . .
C13 C -0.4988(5) 0.0370(3) 0.4141(4) 0.0983(18) Uani 1 1 d . . . . .
C14 C -0.4171(6) 0.0136(3) 0.3921(4) 0.105(2) Uani 1 1 d . . . . .
H14 H -0.421645 -0.012686 0.357668 0.126 Uiso 1 1 calc R . . . .
C15 C -0.3290(5) 0.0288(2) 0.4206(4) 0.0998(18) Uani 1 1 d . . . . .
H15 H -0.273642 0.015165 0.404813 0.120 Uiso 1 1 calc R . . . .
C16 C -0.3288(4) 0.0655(2) 0.4738(3) 0.0891(16) Uani 1 1 d . . . . .
C17 C -0.4093(5) 0.0892(2) 0.4950(3) 0.0896(16) Uani 1 1 d . . . . .
C18 C -0.4986(5) 0.0762(2) 0.4667(3) 0.0930(16) Uani 1 1 d . . . . .
H18 H -0.553226 0.092052 0.481045 0.112 Uiso 1 1 calc R . . . .
C19 C -0.3829(5) 0.1273(2) 0.5526(4) 0.0923(16) Uani 1 1 d . . . . .
C20 C -0.2477(5) 0.0888(2) 0.5153(4) 0.0904(16) Uani 1 1 d . . . . .
C21 C -0.2237(4) 0.1504(2) 0.6161(3) 0.0859(15) Uani 1 1 d . . . . .
C22 C -0.1817(5) 0.1049(3) 0.6634(4) 0.110(2) Uani 1 1 d . . . . .
H22A H -0.231555 0.082520 0.678796 0.164 Uiso 1 1 calc GR . . . .
H22B H -0.147136 0.121490 0.701784 0.164 Uiso 1 1 calc GR . . . .
H22C H -0.140044 0.082244 0.639188 0.164 Uiso 1 1 calc GR . . . .
C23 C -0.2734(5) 0.1949(3) 0.6545(3) 0.0971(18) Uani 1 1 d . . . . .
H23A H -0.298549 0.222423 0.623165 0.146 Uiso 1 1 calc GR . . . .
H23B H -0.229295 0.211840 0.687358 0.146 Uiso 1 1 calc GR . . . .
H23C H -0.323823 0.178558 0.677357 0.146 Uiso 1 1 calc GR . . . .
C24 C -0.1450(4) 0.18239(19) 0.5842(3) 0.0771(13) Uani 1 1 d . . . . .
C25 C -0.1303(4) 0.32616(18) 0.5780(3) 0.0724(12) Uani 1 1 d . . . . .
C26 C -0.1822(4) 0.37741(19) 0.6048(2) 0.0724(12) Uani 1 1 d . . . . .
C27 C -0.2256(5) 0.3649(3) 0.6715(3) 0.0934(17) Uani 1 1 d . . . . .
H27A H -0.274043 0.391451 0.678537 0.140 Uiso 1 1 calc GR . . . .
H27B H -0.177659 0.366980 0.708303 0.140 Uiso 1 1 calc GR . . . .
H27C H -0.252261 0.328477 0.669643 0.140 Uiso 1 1 calc GR . . . .
C28 C -0.1082(5) 0.4213(2) 0.6168(3) 0.0876(16) Uani 1 1 d . . . . .
H28A H -0.078983 0.428280 0.575313 0.131 Uiso 1 1 calc GR . . . .
H28B H -0.061444 0.408994 0.651006 0.131 Uiso 1 1 calc GR . . . .
H28C H -0.136905 0.454621 0.631639 0.131 Uiso 1 1 calc GR . . . .
C29 C -0.3362(4) 0.3620(2) 0.5391(3) 0.0754(12) Uani 1 1 d . . . . .
C30 C -0.2627(4) 0.4444(2) 0.5167(3) 0.0917(17) Uani 1 1 d . . . . .
C31 C -0.3566(4) 0.44171(19) 0.4764(3) 0.0811(14) Uani 1 1 d . . . . .
C32 C -0.3992(4) 0.3935(2) 0.4899(3) 0.0781(13) Uani 1 1 d . . . . .
C33 C -0.4879(5) 0.3799(3) 0.4609(3) 0.0971(17) Uani 1 1 d . . . . .
H33 H -0.515620 0.346071 0.469608 0.116 Uiso 1 1 calc R . . . .
C34 C -0.5327(5) 0.4176(3) 0.4195(3) 0.0994(19) Uani 1 1 d . . . . .
H34 H -0.593765 0.410962 0.401287 0.119 Uiso 1 1 calc R . . . .
C35 C -0.4860(5) 0.4677(2) 0.4038(3) 0.0904(17) Uani 1 1 d . . . . .
C36 C -0.3972(5) 0.4805(2) 0.4315(3) 0.101(2) Uani 1 1 d . . . . .
H36 H -0.366498 0.512991 0.420868 0.121 Uiso 1 1 calc R . . . .
C37 C -0.5390(5) 0.4854(2) 0.2657(3) 0.0863(15) Uani 1 1 d . . . . .
C38 C -0.4637(5) 0.4954(3) 0.2314(5) 0.118(3) Uani 1 1 d . . . . .
H38 H -0.414737 0.516780 0.251207 0.142 Uiso 1 1 calc R . . . .
C39 C -0.4569(5) 0.4737(3) 0.1650(5) 0.119(2) Uani 1 1 d . . . . .
H39 H -0.404598 0.480359 0.140630 0.143 Uiso 1 1 calc R . . . .
C40 C -0.5308(4) 0.4428(2) 0.1389(3) 0.0878(15) Uani 1 1 d . . . . .
C41 C -0.6061(4) 0.43266(19) 0.1751(2) 0.0701(11) Uani 1 1 d . . . . .
C42 C -0.6130(4) 0.45377(19) 0.2396(3) 0.0734(12) Uani 1 1 d . . . . .
H42 H -0.665144 0.446865 0.264043 0.088 Uiso 1 1 calc R . . . .
C43 C -0.6753(4) 0.3978(2) 0.1337(3) 0.0723(12) Uani 1 1 d . . . . .
C44 C -0.5500(5) 0.4149(3) 0.0714(3) 0.0956(17) Uani 1 1 d . . . . .
C45 C -0.6749(5) 0.3527(3) 0.0151(3) 0.0953(18) Uani 1 1 d . . . . .
C46 C -0.7451(5) 0.3100(3) 0.0378(4) 0.111(2) Uani 1 1 d . . . . .
H46A H -0.716684 0.289240 0.075401 0.166 Uiso 1 1 calc GR . . . .
H46B H -0.762450 0.285370 0.000835 0.166 Uiso 1 1 calc GR . . . .
H46C H -0.800326 0.328470 0.051479 0.166 Uiso 1 1 calc GR . . . .
C47 C -0.7136(8) 0.3916(4) -0.0390(4) 0.144(4) Uani 1 1 d . . . . .
H47A H -0.763720 0.412925 -0.022172 0.215 Uiso 1 1 calc GR . . . .
H47B H -0.737252 0.370895 -0.078115 0.215 Uiso 1 1 calc GR . . . .
H47C H -0.664448 0.415959 -0.051526 0.215 Uiso 1 1 calc GR . . . .
C48 C -0.5919(4) 0.3172(2) -0.0091(3) 0.0807(14) Uani 1 1 d . . . . .
S2B S -0.5561(12) 0.5118(4) 0.3539(8) 0.081(3) Uani 0.57(5) 1 d . . P A 1
O15B O -0.6533(16) 0.5123(6) 0.3663(10) 0.089(5) Uani 0.57(5) 1 d . . P A 1
O16B O -0.511(2) 0.5641(4) 0.3597(12) 0.099(6) Uani 0.57(5) 1 d . . P A 1
N5 N 0.1091(8) 0.2505(4) 0.8244(5) 0.073(3) Uiso 0.375 1 d D . P B 1
N6C N -0.1464(18) 0.3297(10) 0.3088(11) 0.062(6) Uiso 0.125 1 d D . P C 1
C50 C -0.0410(11) 0.2713(7) 0.7782(8) 0.093(4) Uiso 0.375 1 d D . P B 1
H50A H -0.056246 0.253416 0.819379 0.140 Uiso 0.375 1 calc GR . P B 1
H50B H -0.082914 0.258588 0.741152 0.140 Uiso 0.375 1 calc GR . P B 1
H50C H -0.047563 0.310580 0.783014 0.140 Uiso 0.375 1 calc GR . P B 1
C51 C 0.2100(12) 0.2370(8) 0.8261(13) 0.129(7) Uiso 0.375 1 d D . P B 1
H51A H 0.228414 0.217387 0.867213 0.193 Uiso 0.375 1 calc GR . P B 1
H51B H 0.245880 0.270555 0.824552 0.193 Uiso 0.375 1 calc GR . P B 1
H51C H 0.221664 0.214415 0.787670 0.193 Uiso 0.375 1 calc GR . P B 1
C52 C 0.0747(10) 0.2611(6) 0.8917(6) 0.084(4) Uiso 0.375 1 d D . P B 1
H52A H 0.042266 0.295923 0.891063 0.126 Uiso 0.375 1 calc GR . P B 1
H52B H 0.127181 0.262249 0.925199 0.126 Uiso 0.375 1 calc GR . P B 1
H52C H 0.032347 0.232186 0.902784 0.126 Uiso 0.375 1 calc GR . P B 1
C53C C -0.1004(19) 0.2846(9) 0.3329(13) 0.049(6) Uiso 0.125 1 d D . P C 1
C54C C -0.014(3) 0.271(2) 0.298(3) 0.093(14) Uiso 0.125 1 d D . P C 1
C55C C -0.1949(18) 0.3567(9) 0.3715(13) 0.046(6) Uiso 0.125 1 d D . P C 1
C56C C -0.124(3) 0.3558(14) 0.2446(13) 0.069(9) Uiso 0.125 1 d D . P C 1
S2A S -0.5284(18) 0.5209(8) 0.3362(11) 0.091(3) Uani 0.43(5) 1 d . . P A 2
O15A O -0.619(2) 0.5231(14) 0.3512(13) 0.115(8) Uani 0.43(5) 1 d . . P A 2
O16A O -0.465(2) 0.5675(6) 0.3370(11) 0.086(6) Uani 0.43(5) 1 d . . P A 2
N6A N -0.1314(19) 0.1683(8) 0.3134(10) 0.120 Uiso 0.25 1 d D . P C 2
C0AA C 0.056(3) 0.2589(14) 0.7795(12) 0.228(15) Uiso 0.625 1 d D . P D 2
C53A C -0.128(4) 0.2195(10) 0.3327(17) 0.200 Uiso 0.25 1 d D . P C 2
C54A C -0.065(3) 0.2474(11) 0.2866(18) 0.120 Uiso 0.25 1 d D . P C 2
C55A C -0.1384(13) 0.1220(7) 0.3586(8) 0.064(4) Uiso 0.25 1 d D . P C 2
H55A H -0.197855 0.123274 0.378606 0.097 Uiso 0.25 1 calc GR . P C 2
H55B H -0.088151 0.123683 0.393826 0.097 Uiso 0.25 1 calc GR . P C 2
H55C H -0.133845 0.088237 0.333601 0.097 Uiso 0.25 1 calc GR . P C 2
C56A C -0.115(2) 0.1400(10) 0.2461(11) 0.111(8) Uiso 0.25 1 d D . P C 2
H56A H -0.048397 0.139248 0.240022 0.166 Uiso 0.25 1 calc GR . P C 2
H56B H -0.146831 0.160107 0.209351 0.166 Uiso 0.25 1 calc GR . P C 2
H56C H -0.138466 0.102895 0.246553 0.166 Uiso 0.25 1 calc GR . P C 2
N6B N -0.078(2) 0.3038(18) 0.2955(19) 0.120(15) Uiso 0.125 1 d D . P C 3
C5 C -0.6453(5) 0.1493(3) 0.1183(5) 0.118(3) Uani 1 1 d . . . E 3
C53B C -0.141(2) 0.2989(12) 0.3403(15) 0.058(7) Uiso 0.125 1 d D . P C 3
C54B C -0.205(3) 0.3486(17) 0.341(3) 0.093(13) Uiso 0.125 1 d D . P C 3
C55B C 0.020(3) 0.280(3) 0.310(4) 0.15(3) Uiso 0.125 1 d D . P C 3
C56B C -0.080(2) 0.3461(13) 0.2407(14) 0.058(7) Uiso 0.125 1 d D . P C 3
N7 N -0.5451(14) 0.2206(7) 0.4189(10) 0.161(6) Uani 0.5 1 d . . P F 1
C57 C -0.4614(13) 0.2270(5) 0.4187(8) 0.106(4) Uani 0.5 1 d . . P F 1
C58 C -0.3585(10) 0.2275(5) 0.4268(7) 0.098(3) Uani 0.5 1 d . . P F 1
H58A H -0.334026 0.200856 0.396650 0.147 Uiso 0.5 1 calc GR . P F 1
H58B H -0.338109 0.218232 0.472881 0.147 Uiso 0.5 1 calc GR . P F 1
H58C H -0.335866 0.263585 0.416321 0.147 Uiso 0.5 1 calc GR . P F 1
C49A C 0.0621(8) 0.2574(4) 0.7638(6) 0.046(2) Uiso 0.375 1 d . . P B 1

loop_
_atom_site_aniso_label
_atom_site_aniso_U_11
_atom_site_aniso_U_22
_atom_site_aniso_U_33
_atom_site_aniso_U_23
_atom_site_aniso_U_13
_atom_site_aniso_U_12
Cu1 0.0807(5) 0.0531(4) 0.0707(5) -0.0077(3) 0.0030(3) -0.0046(3)
Cu2 0.0808(5) 0.0463(4) 0.0708(5) 0.0019(2) 0.0013(3) 0.0008(3)
S1 0.1058(12) 0.0991(11) 0.1137(12) 0.0210(9) -0.0062(9) -0.0358(9)
O1 0.091(2) 0.072(2) 0.107(3) 0.031(2) -0.005(2) -0.0081(18)
O2 0.088(2) 0.078(2) 0.117(3) 0.031(2) -0.008(2) -0.0102(19)
O3 0.121(4) 0.103(3) 0.185(5) 0.058(3) 0.026(4) 0.025(3)
O4 0.196(6) 0.063(3) 0.119(3) 0.018(2) -0.009(3) -0.021(3)
O5 0.154(4) 0.085(3) 0.117(3) 0.026(2) -0.023(3) -0.052(3)
O6 0.084(3) 0.162(5) 0.137(4) 0.010(3) 0.004(3) -0.037(3)
O7 0.094(3) 0.064(2) 0.151(4) -0.001(2) 0.002(3) 0.0063(19)
O8 0.100(3) 0.092(3) 0.136(4) -0.003(3) 0.007(3) 0.000(2)
O9 0.090(2) 0.068(2) 0.103(3) 0.0223(18) -0.005(2) -0.0155(17)
O10 0.089(2) 0.0539(16) 0.093(2) 0.0029(16) 0.0047(18) -0.0086(15)
O11 0.109(3) 0.078(2) 0.072(2) -0.0069(16) -0.0057(18) 0.035(2)
O12 0.086(2) 0.0523(15) 0.0630(18) 0.0012(13) -0.0007(14) 0.0047(14)
O13 0.111(3) 0.069(2) 0.111(3) 0.020(2) 0.001(2) -0.0075(19)
O14 0.154(4) 0.067(2) 0.216(6) 0.055(3) -0.092(4) -0.033(3)
O17 0.081(2) 0.096(3) 0.107(3) -0.027(2) 0.009(2) -0.006(2)
O18 0.171(5) 0.107(3) 0.113(4) -0.001(3) 0.061(4) 0.008(3)
O19 0.125(3) 0.073(2) 0.070(2) -0.0067(16) 0.000(2) 0.032(2)
O20 0.089(2) 0.081(2) 0.0648(18) -0.0008(15) 0.0086(16) 0.0196(17)
O21 0.092(3) 0.092(3) 0.074(2) 0.0162(16) 0.0010(19) 0.0117(17)
O22 0.140(5) 0.171(6) 0.076(3) -0.026(3) -0.020(3) -0.005(3)
N1 0.104(4) 0.075(3) 0.125(4) 0.036(3) -0.012(3) -0.010(3)
N2 0.079(3) 0.058(2) 0.114(3) 0.014(2) 0.000(2) -0.0108(19)
N3 0.088(3) 0.0467(17) 0.078(2) 0.0018(16) -0.004(2) 0.0128(17)
N4 0.091(3) 0.079(3) 0.068(2) -0.0180(19) 0.006(2) 0.015(2)
C1 0.086(4) 0.079(3) 0.116(5) 0.035(3) -0.008(3) -0.010(3)
C2 0.110(5) 0.093(4) 0.120(5) 0.043(4) -0.018(4) -0.020(4)
C3 0.137(6) 0.094(5) 0.124(5) 0.016(4) -0.007(5) -0.032(4)
C4 0.113(5) 0.142(7) 0.158(7) 0.068(6) -0.022(5) -0.039(5)
C6 0.097(4) 0.072(4) 0.133(6) 0.037(4) -0.017(4) -0.022(3)
C7 0.084(3) 0.072(3) 0.120(5) 0.024(3) -0.007(3) -0.014(3)
C8 0.099(4) 0.085(4) 0.139(6) 0.036(4) 0.016(4) 0.003(3)
C9 0.130(6) 0.084(4) 0.158(8) 0.025(5) 0.026(5) 0.010(4)
C10 0.133(6) 0.096(5) 0.116(5) 0.015(4) 0.018(4) -0.011(4)
C11 0.091(4) 0.088(4) 0.123(5) 0.024(4) -0.005(4) -0.016(3)
C12 0.094(4) 0.077(3) 0.108(5) 0.025(3) -0.008(3) -0.019(3)
C13 0.097(4) 0.087(4) 0.110(5) 0.014(3) 0.000(3) -0.028(3)
C14 0.132(6) 0.068(3) 0.115(5) 0.005(3) 0.000(4) -0.006(3)
C15 0.101(4) 0.059(3) 0.139(5) -0.009(3) 0.004(4) -0.003(3)
C16 0.089(4) 0.060(3) 0.116(4) 0.016(3) -0.005(3) -0.005(3)
C17 0.096(4) 0.064(3) 0.108(4) 0.015(3) 0.002(3) -0.012(3)
C18 0.092(4) 0.074(3) 0.113(4) 0.012(3) 0.005(3) -0.014(3)
C19 0.103(4) 0.061(3) 0.113(4) 0.010(3) 0.005(4) -0.006(3)
C20 0.094(4) 0.056(3) 0.119(5) 0.013(3) -0.004(3) -0.006(3)
C21 0.091(3) 0.064(3) 0.101(4) 0.011(3) -0.005(3) -0.005(2)
C22 0.119(5) 0.073(3) 0.134(5) 0.041(4) -0.014(4) -0.028(3)
C23 0.110(4) 0.082(3) 0.098(4) 0.017(3) 0.001(3) -0.030(3)
C24 0.081(3) 0.052(2) 0.097(4) 0.014(2) 0.001(3) -0.006(2)
C25 0.090(3) 0.052(2) 0.073(3) 0.004(2) -0.006(2) 0.012(2)
C26 0.092(3) 0.058(2) 0.066(3) -0.0038(19) -0.007(2) 0.013(2)
C27 0.106(4) 0.089(4) 0.085(4) 0.004(3) 0.007(3) 0.035(3)
C28 0.115(4) 0.068(3) 0.077(3) -0.012(2) -0.014(3) 0.015(3)
C29 0.083(3) 0.059(3) 0.084(3) 0.003(2) 0.006(2) 0.004(2)
C30 0.107(4) 0.044(2) 0.118(4) 0.010(2) -0.029(3) 0.001(2)
C31 0.097(3) 0.049(2) 0.093(3) -0.008(2) -0.020(3) 0.011(2)
C32 0.086(3) 0.059(2) 0.088(3) 0.000(2) -0.001(3) 0.007(2)
C33 0.090(4) 0.096(4) 0.103(4) 0.008(3) -0.003(3) -0.001(3)
C34 0.083(4) 0.113(5) 0.100(4) -0.017(3) -0.013(3) 0.022(3)
C35 0.115(4) 0.062(3) 0.089(3) -0.022(2) -0.029(3) 0.026(3)
C36 0.128(5) 0.046(2) 0.120(4) -0.009(3) -0.042(4) 0.016(3)
C37 0.093(4) 0.066(3) 0.096(4) -0.010(3) -0.019(3) 0.015(3)
C38 0.092(4) 0.084(4) 0.171(7) -0.023(4) -0.039(5) -0.001(3)
C39 0.088(4) 0.108(5) 0.164(7) -0.005(5) 0.023(4) -0.012(4)
C40 0.081(3) 0.082(3) 0.101(4) -0.009(3) 0.011(3) 0.001(3)
C41 0.077(3) 0.060(2) 0.072(3) -0.004(2) 0.003(2) 0.001(2)
C42 0.089(3) 0.059(2) 0.071(3) -0.001(2) -0.006(2) 0.010(2)
C43 0.079(3) 0.063(2) 0.074(3) -0.010(2) 0.002(2) 0.011(2)
C44 0.117(5) 0.086(4) 0.087(4) -0.007(3) 0.025(4) 0.014(3)
C45 0.116(5) 0.085(4) 0.082(3) -0.027(3) -0.014(3) 0.030(3)
C46 0.098(4) 0.098(4) 0.135(6) -0.052(4) -0.009(4) 0.012(3)
C47 0.197(9) 0.122(6) 0.104(5) -0.048(4) -0.040(5) 0.090(6)
C48 0.100(4) 0.073(3) 0.068(3) -0.008(2) -0.002(3) 0.024(3)
S2B 0.111(5) 0.053(2) 0.075(4) -0.012(2) -0.018(3) 0.027(2)
O15B 0.083(9) 0.111(7) 0.072(7) -0.028(5) -0.005(5) 0.060(6)
O16B 0.143(13) 0.039(4) 0.110(9) -0.008(5) -0.030(9) 0.021(5)
S2A 0.118(7) 0.074(4) 0.076(5) -0.011(4) -0.021(4) 0.031(5)
O15A 0.085(12) 0.191(19) 0.071(9) -0.041(9) 0.013(8) 0.060(12)
O16A 0.119(13) 0.057(5) 0.077(9) -0.013(5) -0.023(8) 0.014(7)
C5 0.102(5) 0.086(4) 0.168(7) 0.059(5) 0.025(4) 0.009(3)
N7 0.154(14) 0.113(11) 0.209(17) -0.012(11) -0.035(13) 0.012(10)
C57 0.130(12) 0.048(5) 0.136(11) -0.005(6) -0.012(9) 0.005(6)
C58 0.105(9) 0.082(7) 0.104(8) 0.015(6) -0.005(7) -0.014(6)

loop_
_atom_type_symbol
_atom_type_description
_atom_type_scat_dispersion_real
_atom_type_scat_dispersion_imag
_atom_type_scat_source
C C 0.0181 0.0091 'International Tables Vol C Tables 4.2.6.8 and 6.1.1.4'
H H 0.0000 0.0000 'International Tables Vol C Tables 4.2.6.8 and 6.1.1.4'
Cu Cu -1.9646 0.5888 'International Tables Vol C Tables 4.2.6.8 and 6.1.1.4'
N N 0.0311 0.0180 'International Tables Vol C Tables 4.2.6.8 and 6.1.1.4'
O O 0.0492 0.0322 'International Tables Vol C Tables 4.2.6.8 and 6.1.1.4'
S S 0.3331 0.5567 'International Tables Vol C Tables 4.2.6.8 and 6.1.1.4'

loop_
_geom_angle_atom_site_label_1
_geom_angle_atom_site_label_2
_geom_angle_atom_site_label_3
_geom_angle
_geom_angle_site_symmetry_1
_geom_angle_site_symmetry_3
_geom_angle_publ_flag
O1 Cu1 Cu2 81.88(12) 2_455 . ?
O1 Cu1 O12 168.11(16) 2_455 . ?
O1 Cu1 O20 90.22(17) 2_455 2_455 ?
O1 Cu1 O22 97.7(2) 2_455 . ?
O10 Cu1 Cu2 85.43(11) . . ?
O10 Cu1 O1 89.17(17) . 2_455 ?
O10 Cu1 O12 88.50(14) . . ?
O10 Cu1 O20 168.17(15) . 2_455 ?
O10 Cu1 O22 97.8(2) . . ?
O12 Cu1 Cu2 86.32(9) . . ?
O12 Cu1 O20 89.67(15) . 2_455 ?
O12 Cu1 O22 94.15(19) . . ?
O20 Cu1 Cu2 82.79(10) 2_455 . ?
O20 Cu1 O22 94.0(2) 2_455 . ?
O22 Cu1 Cu2 176.75(19) . . ?
O2 Cu2 Cu1 85.58(13) 2_455 . ?
O2 Cu2 O9 89.1(2) 2_455 . ?
O2 Cu2 O11 165.88(17) 2_455 . ?
O2 Cu2 O19 89.1(2) 2_455 2_455 ?
O2 Cu2 O21 97.18(17) 2_455 . ?
O9 Cu2 Cu1 81.51(12) . . ?
O9 Cu2 O19 166.10(16) . 2_455 ?
O9 Cu2 O21 96.58(16) . . ?
O11 Cu2 Cu1 80.31(11) . . ?
O11 Cu2 O9 88.7(2) . . ?
O11 Cu2 O19 89.7(2) . 2_455 ?
O11 Cu2 O21 96.92(15) . . ?
O19 Cu2 Cu1 84.61(11) 2_455 . ?
O19 Cu2 O21 97.32(16) 2_455 . ?
O21 Cu2 Cu1 176.64(12) . . ?
O5 S1 C11 106.7(3) . . ?
O5 S1 C13 108.8(4) . . ?
O6 S1 O5 119.4(3) . . ?
O6 S1 C11 109.1(4) . . ?
O6 S1 C13 108.8(4) . . ?
C13 S1 C11 102.8(3) . . ?
C1 O1 Cu1 123.7(3) . 2_455 ?
C1 O2 Cu2 119.8(4) . 2_455 ?
C24 O9 Cu2 123.8(3) . . ?
C24 O10 Cu1 119.7(3) . . ?
C25 O11 Cu2 125.3(3) . . ?
C25 O12 Cu1 118.0(3) . . ?
C48 O19 Cu2 120.4(3) . 2_455 ?
C48 O20 Cu1 122.5(3) . 2_455 ?
C0AA O21 Cu2 137.3(16) . . ?
C49A O21 Cu2 137.0(6) . . ?
C53C O22 Cu1 121.8(12) . . ?
C53A O22 Cu1 129(2) . . ?
C53B O22 Cu1 126.6(14) . . ?
C6 N1 C2 128.9(7) . . ?
C5 N1 C2 122.2(5) . . ?
C5 N1 C6 108.8(6) . . ?
C19 N2 C20 112.2(5) . . ?
C19 N2 C21 129.0(5) . . ?
C20 N2 C21 118.7(5) . . ?
C29 N3 C26 121.6(4) . . ?
C29 N3 C30 112.3(4) . . ?
C30 N3 C26 126.1(4) . . ?
C43 N4 C45 126.6(5) . . ?
C44 N4 C43 111.7(5) . . ?
C44 N4 C45 121.7(5) . . ?
O1 C1 O2 126.0(5) . . ?
O1 C1 C2 118.9(5) . . ?
O2 C1 C2 114.4(5) . . ?
N1 C2 C1 106.4(6) . . ?
N1 C2 C3 111.8(6) . . ?
N1 C2 C4 109.5(7) . . ?
C3 C2 C1 106.0(6) . . ?
C3 C2 C4 111.2(7) . . ?
C4 C2 C1 111.9(6) . . ?
C2 C3 H3A 109.5 . . ?
C2 C3 H3B 109.5 . . ?
C2 C3 H3C 109.5 . . ?
H3A C3 H3B 109.5 . . ?
H3A C3 H3C 109.5 . . ?
H3B C3 H3C 109.5 . . ?
C2 C4 H4A 109.5 . . ?
C2 C4 H4B 109.5 . . ?
C2 C4 H4C 109.5 . . ?
H4A C4 H4B 109.5 . . ?
H4A C4 H4C 109.5 . . ?
H4B C4 H4C 109.5 . . ?
O4 C6 N1 125.7(8) . . ?
O4 C6 C7 126.9(6) . . ?
N1 C6 C7 107.4(6) . . ?
C8 C7 C6 108.0(6) . . ?
C12 C7 C6 130.1(6) . . ?
C12 C7 C8 121.9(7) . . ?
C7 C8 C9 120.9(6) . . ?
C7 C8 C5 108.0(7) . . ?
C9 C8 C5 130.8(7) . . ?
C8 C9 H9 121.2 . . ?
C10 C9 C8 117.5(7) . . ?
C10 C9 H9 121.2 . . ?
C9 C10 H10 120.2 . . ?
C9 C10 C11 119.6(8) . . ?
C11 C10 H10 120.2 . . ?
C10 C11 S1 117.1(6) . . ?
C12 C11 S1 119.9(5) . . ?
C12 C11 C10 122.9(6) . . ?
C7 C12 C11 117.1(6) . . ?
C7 C12 H12 121.5 . . ?
C11 C12 H12 121.5 . . ?
C14 C13 S1 118.6(6) . . ?
C14 C13 C18 123.2(6) . . ?
C18 C13 S1 118.1(6) . . ?
C13 C14 H14 119.4 . . ?
C15 C14 C13 121.1(7) . . ?
C15 C14 H14 119.4 . . ?
C14 C15 H15 122.2 . . ?
C16 C15 C14 115.7(7) . . ?
C16 C15 H15 122.2 . . ?
C15 C16 C17 123.3(6) . . ?
C15 C16 C20 128.9(6) . . ?
C17 C16 C20 107.7(6) . . ?
C16 C17 C18 122.8(6) . . ?
C16 C17 C19 108.8(6) . . ?
C18 C17 C19 128.3(7) . . ?
C13 C18 H18 123.1 . . ?
C17 C18 C13 113.8(6) . . ?
C17 C18 H18 123.1 . . ?
O8 C19 N2 128.9(6) . . ?
O8 C19 C17 125.5(6) . . ?
N2 C19 C17 105.6(6) . . ?
O7 C20 N2 125.9(6) . . ?
O7 C20 C16 128.6(6) . . ?
N2 C20 C16 105.5(5) . . ?
N2 C21 C22 108.5(5) . . ?
N2 C21 C23 112.2(5) . . ?
N2 C21 C24 110.3(5) . . ?
C23 C21 C22 112.2(6) . . ?
C23 C21 C24 103.2(4) . . ?
C24 C21 C22 110.4(5) . . ?
C21 C22 H22A 109.5 . . ?
C21 C22 H22B 109.5 . . ?
C21 C22 H22C 109.5 . . ?
H22A C22 H22B 109.5 . . ?
H22A C22 H22C 109.5 . . ?
H22B C22 H22C 109.5 . . ?
C21 C23 H23A 109.5 . . ?
C21 C23 H23B 109.5 . . ?
C21 C23 H23C 109.5 . . ?
H23A C23 H23B 109.5 . . ?
H23A C23 H23C 109.5 . . ?
H23B C23 H23C 109.5 . . ?
O9 C24 O10 126.2(5) . . ?
O9 C24 C21 115.9(5) . . ?
O10 C24 C21 117.5(5) . . ?
O11 C25 C26 113.0(4) . . ?
O12 C25 O11 127.5(4) . . ?
O12 C25 C26 119.5(4) . . ?
N3 C26 C25 109.5(4) . . ?
N3 C26 C27 108.5(4) . . ?
N3 C26 C28 112.4(4) . . ?
C27 C26 C25 111.6(4) . . ?
C28 C26 C25 105.8(4) . . ?
C28 C26 C27 109.1(5) . . ?
C26 C27 H27A 109.5 . . ?
C26 C27 H27B 109.5 . . ?
C26 C27 H27C 109.5 . . ?
H27A C27 H27B 109.5 . . ?
H27A C27 H27C 109.5 . . ?
H27B C27 H27C 109.5 . . ?
C26 C28 H28A 109.5 . . ?
C26 C28 H28B 109.5 . . ?
C26 C28 H28C 109.5 . . ?
H28A C28 H28B 109.5 . . ?
H28A C28 H28C 109.5 . . ?
H28B C28 H28C 109.5 . . ?
O13 C29 N3 126.5(5) . . ?
O13 C29 C32 127.0(5) . . ?
N3 C29 C32 106.4(4) . . ?
O14 C30 N3 128.7(5) . . ?
O14 C30 C31 127.4(5) . . ?
N3 C30 C31 103.9(4) . . ?
C32 C31 C30 109.0(4) . . ?
C32 C31 C36 122.6(5) . . ?
C36 C31 C30 128.3(5) . . ?
C31 C32 C29 108.3(5) . . ?
C31 C32 C33 122.1(5) . . ?
C33 C32 C29 129.5(5) . . ?
C32 C33 H33 121.2 . . ?
C34 C33 C32 117.5(6) . . ?
C34 C33 H33 121.2 . . ?
C33 C34 H34 120.1 . . ?
C33 C34 C35 119.9(6) . . ?
C35 C34 H34 120.1 . . ?
C34 C35 S2B 113.1(8) . . ?
C34 C35 S2A 126.4(9) . . ?
C36 C35 C34 122.4(5) . . ?
C36 C35 S2B 124.3(7) . . ?
C36 C35 S2A 110.9(10) . . ?
C31 C36 H36 122.4 . . ?
C35 C36 C31 115.3(6) . . ?
C35 C36 H36 122.4 . . ?
C38 C37 C42 122.3(6) . . ?
C38 C37 S2B 124.9(8) . . ?
C38 C37 S2A 108.2(13) . . ?
C42 C37 S2B 112.8(8) . . ?
C42 C37 S2A 129.3(13) . . ?
C37 C38 H38 119.5 . . ?
C37 C38 C39 120.9(6) . . ?
C39 C38 H38 119.5 . . ?
C38 C39 H39 121.6 . . ?
C40 C39 C38 116.7(7) . . ?
C40 C39 H39 121.6 . . ?
C39 C40 C44 132.0(7) . . ?
C41 C40 C39 121.2(6) . . ?
C41 C40 C44 106.8(5) . . ?
C40 C41 C42 122.2(5) . . ?
C40 C41 C43 109.1(5) . . ?
C42 C41 C43 128.7(5) . . ?
C37 C42 C41 116.6(6) . . ?
C37 C42 H42 121.7 . . ?
C41 C42 H42 121.7 . . ?
O17 C43 N4 127.8(5) . . ?
O17 C43 C41 126.6(5) . . ?
N4 C43 C41 105.5(5) . . ?
O18 C44 N4 126.8(6) . . ?
O18 C44 C40 126.6(7) . . ?
N4 C44 C40 106.7(5) . . ?
N4 C45 C46 111.8(5) . . ?
N4 C45 C48 106.5(5) . . ?
C46 C45 C48 104.1(5) . . ?
C47 C45 N4 107.5(5) . . ?
C47 C45 C46 114.9(7) . . ?
C47 C45 C48 111.9(6) . . ?
C45 C46 H46A 109.5 . . ?
C45 C46 H46B 109.5 . . ?
C45 C46 H46C 109.5 . . ?
H46A C46 H46B 109.5 . . ?
H46A C46 H46C 109.5 . . ?
H46B C46 H46C 109.5 . . ?
C45 C47 H47A 109.5 . . ?
C45 C47 H47B 109.5 . . ?
C45 C47 H47C 109.5 . . ?
H47A C47 H47B 109.5 . . ?
H47A C47 H47C 109.5 . . ?
H47B C47 H47C 109.5 . . ?
O19 C48 C45 115.2(4) . . ?
O20 C48 O19 127.4(5) . . ?
O20 C48 C45 117.1(4) . . ?
C35 S2B C37 102.1(6) . . ?
O15B S2B C35 115.9(10) . . ?
O15B S2B C37 110.8(8) . . ?
O16B S2B C35 105.7(7) . . ?
O16B S2B C37 106.7(6) . . ?
O16B S2B O15B 114.7(10) . . ?
C51 N5 C52 114.0(13) . . ?
C49A N5 C51 118.1(13) . . ?
C49A N5 C52 127.5(11) . . ?
C53C N6C C55C 106.5(17) . . ?
C53C N6C C56C 122(2) . . ?
C56C N6C C55C 128.6(19) . . ?
H50A C50 H50B 109.5 . . ?
H50A C50 H50C 109.5 . . ?
H50B C50 H50C 109.5 . . ?
C49A C50 H50A 109.5 . . ?
C49A C50 H50B 109.5 . . ?
C49A C50 H50C 109.5 . . ?
N5 C51 H51A 109.5 . . ?
N5 C51 H51B 109.5 . . ?
N5 C51 H51C 109.5 . . ?
H51A C51 H51B 109.5 . . ?
H51A C51 H51C 109.5 . . ?
H51B C51 H51C 109.5 . . ?
N5 C52 H52A 109.5 . . ?
N5 C52 H52B 109.5 . . ?
N5 C52 H52C 109.5 . . ?
H52A C52 H52B 109.5 . . ?
H52A C52 H52C 109.5 . . ?
H52B C52 H52C 109.5 . . ?
O22 C53C C54C 126(2) . . ?
N6C C53C O22 120(2) . . ?
N6C C53C C54C 114(2) . . ?
C37 S2A C35 104.1(8) . . ?
O15A S2A C35 97.6(16) . . ?
O15A S2A C37 100.2(14) . . ?
O15A S2A O16A 125.0(16) . . ?
O16A S2A C35 110.8(10) . . ?
O16A S2A C37 116.0(13) . . ?
C53A N6A C55A 124(2) . . ?
C53A N6A C56A 133(2) . . ?
C55A N6A C56A 102.2(15) . . ?
O22 C53A C54A 107(2) . . ?
N6A C53A O22 144(3) . . ?
N6A C53A C54A 105(2) . . ?
N6A C55A H55A 109.5 . . ?
N6A C55A H55B 109.5 . . ?
N6A C55A H55C 109.5 . . ?
H55A C55A H55B 109.5 . . ?
H55A C55A H55C 109.5 . . ?
H55B C55A H55C 109.5 . . ?
N6A C56A H56A 109.5 . . ?
N6A C56A H56B 109.5 . . ?
N6A C56A H56C 109.5 . . ?
H56A C56A H56B 109.5 . . ?
H56A C56A H56C 109.5 . . ?
H56B C56A H56C 109.5 . . ?
C53B N6B C55B 121(2) . . ?
C53B N6B C56B 125(3) . . ?
C56B N6B C55B 111(2) . . ?
O3 C5 N1 123.0(8) . . ?
O3 C5 C8 129.7(9) . . ?
N1 C5 C8 107.3(6) . . ?
O22 C53B C54B 128(2) . . ?
N6B C53B O22 120(2) . . ?
N6B C53B C54B 112(3) . . ?
N7 C57 C58 170.5(17) . . ?
C57 C58 H58A 109.5 . . ?
C57 C58 H58B 109.5 . . ?
C57 C58 H58C 109.5 . . ?
H58A C58 H58B 109.5 . . ?
H58A C58 H58C 109.5 . . ?
H58B C58 H58C 109.5 . . ?
O21 C49A N5 130.4(10) . . ?
O21 C49A C50 122.6(10) . . ?
N5 C49A C50 106.2(11) . . ?

loop_
_geom_bond_atom_site_label_1
_geom_bond_atom_site_label_2
_geom_bond_distance
_geom_bond_site_symmetry_2
_geom_bond_publ_flag
Cu1 Cu2 2.6367(10) . ?
Cu1 O1 1.965(4) 2_455 ?
Cu1 O10 1.947(4) . ?
Cu1 O12 1.972(3) . ?
Cu1 O20 1.983(3) 2_455 ?
Cu1 O22 2.163(5) . ?
Cu2 O2 1.943(4) 2_455 ?
Cu2 O9 1.952(4) . ?
Cu2 O11 1.945(3) . ?
Cu2 O19 1.965(4) 2_455 ?
Cu2 O21 2.162(4) . ?
S1 O5 1.442(6) . ?
S1 O6 1.424(6) . ?
S1 C11 1.766(7) . ?
S1 C13 1.766(7) . ?
O1 C1 1.254(7) . ?
O2 C1 1.270(7) . ?
O3 C5 1.215(8) . ?
O4 C6 1.200(9) . ?
O7 C20 1.207(7) . ?
O8 C19 1.230(8) . ?
O9 C24 1.243(6) . ?
O10 C24 1.261(6) . ?
O11 C25 1.251(6) . ?
O12 C25 1.219(6) . ?
O13 C29 1.225(6) . ?
O14 C30 1.165(7) . ?
O17 C43 1.197(6) . ?
O18 C44 1.219(8) . ?
O19 C48 1.256(6) . ?
O20 C48 1.234(6) . ?
O21 C0AA 1.478(18) . ?
O21 C49A 1.147(13) . ?
O22 C53C 1.40(3) . ?
O22 C53A 1.320(17) . ?
O22 C53B 1.40(3) . ?
N1 C2 1.490(9) . ?
N1 C6 1.412(7) . ?
N1 C5 1.410(11) . ?
N2 C19 1.365(8) . ?
N2 C20 1.413(9) . ?
N2 C21 1.479(7) . ?
N3 C26 1.484(6) . ?
N3 C29 1.368(7) . ?
N3 C30 1.412(6) . ?
N4 C43 1.377(7) . ?
N4 C44 1.374(9) . ?
N4 C45 1.514(7) . ?
C1 C2 1.545(9) . ?
C2 C3 1.498(12) . ?
C2 C4 1.536(11) . ?
C3 H3A 0.9600 . ?
C3 H3B 0.9600 . ?
C3 H3C 0.9600 . ?
C4 H4A 0.9600 . ?
C4 H4B 0.9600 . ?
C4 H4C 0.9600 . ?
C6 C7 1.459(10) . ?
C7 C8 1.387(9) . ?
C7 C12 1.360(8) . ?
C8 C9 1.404(11) . ?
C8 C5 1.459(11) . ?
C9 H9 0.9300 . ?
C9 C10 1.369(11) . ?
C10 H10 0.9300 . ?
C10 C11 1.412(10) . ?
C11 C12 1.365(10) . ?
C12 H12 0.9300 . ?
C13 C14 1.392(11) . ?
C13 C18 1.406(10) . ?
C14 H14 0.9300 . ?
C14 C15 1.385(10) . ?
C15 H15 0.9300 . ?
C15 C16 1.373(9) . ?
C16 C17 1.374(9) . ?
C16 C20 1.478(9) . ?
C17 C18 1.386(9) . ?
C17 C19 1.490(9) . ?
C18 H18 0.9300 . ?
C21 C22 1.537(8) . ?
C21 C23 1.522(9) . ?
C21 C24 1.534(8) . ?
C22 H22A 0.9600 . ?
C22 H22B 0.9600 . ?
C22 H22C 0.9600 . ?
C23 H23A 0.9600 . ?
C23 H23B 0.9600 . ?
C23 H23C 0.9600 . ?
C25 C26 1.556(7) . ?
C26 C27 1.525(8) . ?
C26 C28 1.502(8) . ?
C27 H27A 0.9600 . ?
C27 H27B 0.9600 . ?
C27 H27C 0.9600 . ?
C28 H28A 0.9600 . ?
C28 H28B 0.9600 . ?
C28 H28C 0.9600 . ?
C29 C32 1.484(7) . ?
C30 C31 1.504(8) . ?
C31 C32 1.351(8) . ?
C31 C36 1.388(7) . ?
C32 C33 1.386(8) . ?
C33 H33 0.9300 . ?
C33 C34 1.354(9) . ?
C34 H34 0.9300 . ?
C34 C35 1.426(10) . ?
C35 C36 1.375(9) . ?
C35 S2B 1.721(10) . ?
C35 S2A 1.92(2) . ?
C36 H36 0.9300 . ?
C37 C38 1.331(11) . ?
C37 C42 1.372(8) . ?
C37 S2B 1.887(16) . ?
C37 S2A 1.633(14) . ?
C38 H38 0.9300 . ?
C38 C39 1.422(12) . ?
C39 H39 0.9300 . ?
C39 C40 1.360(9) . ?
C40 C41 1.355(8) . ?
C40 C44 1.501(9) . ?
C41 C42 1.381(7) . ?
C41 C43 1.493(7) . ?
C42 H42 0.9300 . ?
C45 C46 1.528(11) . ?
C45 C47 1.498(10) . ?
C45 C48 1.564(8) . ?
C46 H46A 0.9600 . ?
C46 H46B 0.9600 . ?
C46 H46C 0.9600 . ?
C47 H47A 0.9600 . ?
C47 H47B 0.9600 . ?
C47 H47C 0.9600 . ?
S2B O15B 1.423(14) . ?
S2B O16B 1.418(15) . ?
N5 C51 1.471(16) . ?
N5 C52 1.472(12) . ?
N5 C49A 1.337(17) . ?
N6C C53C 1.342(18) . ?
N6C C55C 1.601(17) . ?
N6C C56C 1.473(17) . ?
C50 H50A 0.9600 . ?
C50 H50B 0.9600 . ?
C50 H50C 0.9600 . ?
C50 C49A 1.55(2) . ?
C51 H51A 0.9600 . ?
C51 H51B 0.9600 . ?
C51 H51C 0.9600 . ?
C52 H52A 0.9600 . ?
C52 H52B 0.9600 . ?
C52 H52C 0.9600 . ?
C53C C54C 1.49(2) . ?
S2A O15A 1.349(18) . ?
S2A O16A 1.44(2) . ?
N6A C53A 1.295(17) . ?
N6A C55A 1.441(17) . ?
N6A C56A 1.530(17) . ?
C53A C54A 1.483(19) . ?
C55A H55A 0.9600 . ?
C55A H55B 0.9600 . ?
C55A H55C 0.9600 . ?
C56A H56A 0.9600 . ?
C56A H56B 0.9600 . ?
C56A H56C 0.9600 . ?
N6B C53B 1.312(18) . ?
N6B C55B 1.517(19) . ?
N6B C56B 1.488(19) . ?
C53B C54B 1.51(2) . ?
N7 C57 1.20(2) . ?
C57 C58 1.46(2) . ?
C58 H58A 0.9600 . ?
C58 H58B 0.9600 . ?
C58 H58C 0.9600 . ?

loop_
_geom_torsion_atom_site_label_1
_geom_torsion_atom_site_label_2
_geom_torsion_atom_site_label_3
_geom_torsion_atom_site_label_4
_geom_torsion
_geom_torsion_site_symmetry_1
_geom_torsion_site_symmetry_2
_geom_torsion_site_symmetry_3
_geom_torsion_site_symmetry_4
_geom_torsion_publ_flag
Cu1 O1 C1 O2 6.0(11) 2_455 . . . ?
Cu1 O1 C1 C2 176.1(5) 2_455 . . . ?
Cu1 O10 C24 O9 2.4(8) . . . . ?
Cu1 O10 C24 C21 174.6(4) . . . . ?
Cu1 O12 C25 O11 3.3(8) . . . . ?
Cu1 O12 C25 C26 179.8(4) . . . . ?
Cu1 O20 C48 O19 3.3(9) 2_455 . . . ?
Cu1 O20 C48 C45 177.6(4) 2_455 . . . ?
Cu1 O22 C53C N6C -111(2) . . . . ?
Cu1 O22 C53C C54C 72(4) . . . . ?
Cu1 O22 C53A N6A 54(10) . . . . ?
Cu1 O22 C53A C54A -102(3) . . . . ?
Cu1 O22 C53B N6B 95(3) . . . . ?
Cu1 O22 C53B C54B -79(4) . . . . ?
Cu2 O2 C1 O1 10.9(10) 2_455 . . . ?
Cu2 O2 C1 C2 -159.7(5) 2_455 . . . ?
Cu2 O9 C24 O10 15.1(8) . . . . ?
Cu2 O9 C24 C21 -157.2(4) . . . . ?
Cu2 O11 C25 O12 12.6(8) . . . . ?
Cu2 O11 C25 C26 -164.1(4) . . . . ?
Cu2 O19 C48 O20 11.2(9) 2_455 . . . ?
Cu2 O19 C48 C45 -163.1(4) 2_455 . . . ?
Cu2 O21 C49A N5 172.7(7) . . . . ?
Cu2 O21 C49A C50 4.0(16) . . . . ?
S1 C11 C12 C7 176.6(4) . . . . ?
S1 C13 C14 C15 175.9(5) . . . . ?
S1 C13 C18 C17 -177.7(4) . . . . ?
O1 C1 C2 N1 32.4(10) . . . . ?
O1 C1 C2 C3 -86.7(8) . . . . ?
O1 C1 C2 C4 151.9(8) . . . . ?
O2 C1 C2 N1 -156.3(6) . . . . ?
O2 C1 C2 C3 84.5(7) . . . . ?
O2 C1 C2 C4 -36.9(10) . . . . ?
O4 C6 C7 C8 175.6(7) . . . . ?
O4 C6 C7 C12 -4.3(11) . . . . ?
O5 S1 C11 C10 170.3(6) . . . . ?
O5 S1 C11 C12 -6.8(6) . . . . ?
O5 S1 C13 C14 33.3(6) . . . . ?
O5 S1 C13 C18 -149.5(5) . . . . ?
O6 S1 C11 C10 40.0(6) . . . . ?
O6 S1 C11 C12 -137.1(5) . . . . ?
O6 S1 C13 C14 164.9(5) . . . . ?
O6 S1 C13 C18 -17.9(6) . . . . ?
O11 C25 C26 N3 -165.1(5) . . . . ?
O11 C25 C26 C27 -44.9(7) . . . . ?
O11 C25 C26 C28 73.6(6) . . . . ?
O12 C25 C26 N3 18.0(7) . . . . ?
O12 C25 C26 C27 138.1(5) . . . . ?
O12 C25 C26 C28 -103.3(5) . . . . ?
O13 C29 C32 C31 -176.3(6) . . . . ?
O13 C29 C32 C33 4.7(10) . . . . ?
O14 C30 C31 C32 -179.2(8) . . . . ?
O14 C30 C31 C36 1.1(13) . . . . ?
N1 C6 C7 C8 -4.1(7) . . . . ?
N1 C6 C7 C12 176.0(6) . . . . ?
N2 C21 C24 O9 -156.1(5) . . . . ?
N2 C21 C24 O10 30.9(7) . . . . ?
N3 C29 C32 C31 1.4(6) . . . . ?
N3 C29 C32 C33 -177.6(6) . . . . ?
N3 C30 C31 C32 -0.9(7) . . . . ?
N3 C30 C31 C36 179.4(6) . . . . ?
N4 C45 C48 O19 -145.8(5) . . . . ?
N4 C45 C48 O20 39.2(7) . . . . ?
C2 N1 C6 O4 3.8(11) . . . . ?
C2 N1 C6 C7 -176.5(6) . . . . ?
C2 N1 C5 O3 2.4(11) . . . . ?
C2 N1 C5 C8 -179.3(6) . . . . ?
C6 N1 C2 C1 -134.9(7) . . . . ?
C6 N1 C2 C3 -19.6(9) . . . . ?
C6 N1 C2 C4 104.1(8) . . . . ?
C6 N1 C5 O3 -174.1(7) . . . . ?
C6 N1 C5 C8 4.2(8) . . . . ?
C6 C7 C8 C9 -178.8(7) . . . . ?
C6 C7 C8 C5 6.6(7) . . . . ?
C6 C7 C12 C11 179.1(6) . . . . ?
C7 C8 C9 C10 -0.3(12) . . . . ?
C7 C8 C5 O3 171.4(8) . . . . ?
C7 C8 C5 N1 -6.8(8) . . . . ?
C8 C7 C12 C11 -0.8(9) . . . . ?
C8 C9 C10 C11 -0.7(12) . . . . ?
C9 C8 C5 O3 -2.5(14) . . . . ?
C9 C8 C5 N1 179.3(8) . . . . ?
C9 C10 C11 S1 -175.9(6) . . . . ?
C9 C10 C11 C12 1.1(11) . . . . ?
C10 C11 C12 C7 -0.3(10) . . . . ?
C11 S1 C13 C14 -79.5(6) . . . . ?
C11 S1 C13 C18 97.7(6) . . . . ?
C12 C7 C8 C9 1.1(10) . . . . ?
C12 C7 C8 C5 -173.4(6) . . . . ?
C13 S1 C11 C10 -75.3(6) . . . . ?
C13 S1 C11 C12 107.6(6) . . . . ?
C13 C14 C15 C16 3.6(10) . . . . ?
C14 C13 C18 C17 -0.6(9) . . . . ?
C14 C15 C16 C17 -4.6(9) . . . . ?
C14 C15 C16 C20 178.9(6) . . . . ?
C15 C16 C17 C18 3.1(9) . . . . ?
C15 C16 C17 C19 -178.9(6) . . . . ?
C15 C16 C20 O7 -0.2(10) . . . . ?
C15 C16 C20 N2 179.7(6) . . . . ?
C16 C17 C18 C13 -0.3(8) . . . . ?
C16 C17 C19 O8 -179.0(6) . . . . ?
C16 C17 C19 N2 0.1(6) . . . . ?
C17 C16 C20 O7 -177.1(6) . . . . ?
C17 C16 C20 N2 2.8(6) . . . . ?
C18 C13 C14 C15 -1.2(10) . . . . ?
C18 C17 C19 O8 -1.2(10) . . . . ?
C18 C17 C19 N2 178.0(5) . . . . ?
C19 N2 C20 O7 177.1(6) . . . . ?
C19 N2 C20 C16 -2.9(6) . . . . ?
C19 N2 C21 C22 111.1(6) . . . . ?
C19 N2 C21 C23 -13.5(7) . . . . ?
C19 N2 C21 C24 -127.9(6) . . . . ?
C19 C17 C18 C13 -177.8(6) . . . . ?
C20 N2 C19 O8 -179.2(6) . . . . ?
C20 N2 C19 C17 1.8(6) . . . . ?
C20 N2 C21 C22 -65.7(7) . . . . ?
C20 N2 C21 C23 169.8(5) . . . . ?
C20 N2 C21 C24 55.3(6) . . . . ?
C20 C16 C17 C18 -179.8(5) . . . . ?
C20 C16 C17 C19 -1.8(6) . . . . ?
C21 N2 C19 O8 3.9(10) . . . . ?
C21 N2 C19 C17 -175.2(5) . . . . ?
C21 N2 C20 O7 -5.6(8) . . . . ?
C21 N2 C20 C16 174.4(4) . . . . ?
C22 C21 C24 O9 -36.2(7) . . . . ?
C22 C21 C24 O10 150.8(5) . . . . ?
C23 C21 C24 O9 83.9(6) . . . . ?
C23 C21 C24 O10 -89.1(6) . . . . ?
C26 N3 C29 O13 -5.8(8) . . . . ?
C26 N3 C29 C32 176.5(4) . . . . ?
C26 N3 C30 O14 1.6(12) . . . . ?
C26 N3 C30 C31 -176.6(5) . . . . ?
C29 N3 C26 C25 67.5(6) . . . . ?
C29 N3 C26 C27 -54.5(6) . . . . ?
C29 N3 C26 C28 -175.3(5) . . . . ?
C29 N3 C30 O14 -179.9(8) . . . . ?
C29 N3 C30 C31 1.9(7) . . . . ?
C29 C32 C33 C34 176.9(6) . . . . ?
C30 N3 C26 C25 -114.2(6) . . . . ?
C30 N3 C26 C27 123.8(6) . . . . ?
C30 N3 C26 C28 3.1(7) . . . . ?
C30 N3 C29 O13 175.7(6) . . . . ?
C30 N3 C29 C32 -2.1(6) . . . . ?
C30 C31 C32 C29 -0.3(7) . . . . ?
C30 C31 C32 C33 178.8(6) . . . . ?
C30 C31 C36 C35 -177.6(6) . . . . ?
C31 C32 C33 C34 -2.0(10) . . . . ?
C32 C31 C36 C35 2.7(9) . . . . ?
C32 C33 C34 C35 3.9(10) . . . . ?
C33 C34 C35 C36 -2.7(10) . . . . ?
C33 C34 C35 S2B -177.0(8) . . . . ?
C33 C34 C35 S2A 169.9(9) . . . . ?
C34 C35 C36 C31 -0.7(10) . . . . ?
C34 C35 S2B C37 -85.2(10) . . . . ?
C34 C35 S2B O15B 35.2(10) . . . . ?
C34 C35 S2B O16B 163.3(9) . . . . ?
C36 C31 C32 C29 179.5(6) . . . . ?
C36 C31 C32 C33 -1.5(10) . . . . ?
C36 C35 S2B C37 100.6(7) . . . . ?
C36 C35 S2B O15B -139.0(9) . . . . ?
C36 C35 S2B O16B -10.9(10) . . . . ?
C37 C38 C39 C40 0.1(11) . . . . ?
C38 C37 C42 C41 -0.4(8) . . . . ?
C38 C37 S2B C35 -77.7(10) . . . . ?
C38 C37 S2B O15B 158.4(8) . . . . ?
C38 C37 S2B O16B 32.9(10) . . . . ?
C38 C37 S2A C35 -100.9(14) . . . . ?
C38 C37 S2A O15A 158.5(13) . . . . ?
C38 C37 S2A O16A 21.0(13) . . . . ?
C38 C39 C40 C41 -0.9(10) . . . . ?
C38 C39 C40 C44 178.2(7) . . . . ?
C39 C40 C41 C42 1.2(9) . . . . ?
C39 C40 C41 C43 -180.0(6) . . . . ?
C39 C40 C44 O18 -2.4(12) . . . . ?
C39 C40 C44 N4 177.4(7) . . . . ?
C40 C41 C42 C37 -0.5(7) . . . . ?
C40 C41 C43 O17 -175.5(5) . . . . ?
C40 C41 C43 N4 2.1(6) . . . . ?
C41 C40 C44 O18 176.8(7) . . . . ?
C41 C40 C44 N4 -3.3(7) . . . . ?
C42 C37 C38 C39 0.6(10) . . . . ?
C42 C37 S2B C35 101.7(8) . . . . ?
C42 C37 S2B O15B -22.2(8) . . . . ?
C42 C37 S2B O16B -147.7(7) . . . . ?
C42 C37 S2A C35 84.3(11) . . . . ?
C42 C37 S2A O15A -16.3(16) . . . . ?
C42 C37 S2A O16A -153.8(9) . . . . ?
C42 C41 C43 O17 3.3(9) . . . . ?
C42 C41 C43 N4 -179.1(5) . . . . ?
C43 N4 C44 O18 -175.3(6) . . . . ?
C43 N4 C44 C40 4.9(6) . . . . ?
C43 N4 C45 C46 -25.1(7) . . . . ?
C43 N4 C45 C47 101.9(8) . . . . ?
C43 N4 C45 C48 -138.1(5) . . . . ?
C43 C41 C42 C37 -179.1(5) . . . . ?
C44 N4 C43 O17 173.1(6) . . . . ?
C44 N4 C43 C41 -4.4(6) . . . . ?
C44 N4 C45 C46 158.4(6) . . . . ?
C44 N4 C45 C47 -74.6(8) . . . . ?
C44 N4 C45 C48 45.4(7) . . . . ?
C44 C40 C41 C42 -178.2(5) . . . . ?
C44 C40 C41 C43 0.7(6) . . . . ?
C45 N4 C43 O17 -3.6(9) . . . . ?
C45 N4 C43 C41 178.8(5) . . . . ?
C45 N4 C44 O18 1.7(10) . . . . ?
C45 N4 C44 C40 -178.2(5) . . . . ?
C46 C45 C48 O19 96.0(6) . . . . ?
C46 C45 C48 O20 -79.0(6) . . . . ?
C47 C45 C48 O19 -28.7(9) . . . . ?
C47 C45 C48 O20 156.3(7) . . . . ?
S2B C35 C36 C31 173.0(8) . . . . ?
S2B C37 C38 C39 -180.0(6) . . . . ?
S2B C37 C42 C41 -179.9(4) . . . . ?
C51 N5 C49A O21 10.3(16) . . . . ?
C51 N5 C49A C50 -179.6(9) . . . . ?
C52 N5 C49A O21 -177.8(10) . . . . ?
C52 N5 C49A C50 -7.7(13) . . . . ?
C55C N6C C53C O22 34(3) . . . . ?
C55C N6C C53C C54C -149(3) . . . . ?
C56C N6C C53C O22 -164(3) . . . . ?
C56C N6C C53C C54C 13(5) . . . . ?
S2A C35 C36 C31 -174.3(8) . . . . ?
S2A C37 C38 C39 -174.6(8) . . . . ?
S2A C37 C42 C41 173.7(9) . . . . ?
C55A N6A C53A O22 -11(11) . . . . ?
C55A N6A C53A C54A 146(3) . . . . ?
C56A N6A C53A O22 -180(6) . . . . ?
C56A N6A C53A C54A -23(7) . . . . ?
C5 N1 C2 C1 49.4(8) . . . . ?
C5 N1 C2 C3 164.7(6) . . . . ?
C5 N1 C2 C4 -71.7(9) . . . . ?
C5 N1 C6 O4 -180.0(7) . . . . ?
C5 N1 C6 C7 -0.2(7) . . . . ?
C5 C8 C9 C10 172.9(7) . . . . ?
C55B N6B C53B O22 -29(7) . . . . ?
C55B N6B C53B C54B 145(6) . . . . ?
C56B N6B C53B O22 172(4) . . . . ?
C56B N6B C53B C54B -13(6) . . . . ?

loop_
_smtbx_masks_void_nr
_smtbx_masks_void_average_x
_smtbx_masks_void_average_y
_smtbx_masks_void_average_z
_smtbx_masks_void_volume
_smtbx_masks_void_count_electrons
_smtbx_masks_void_content
1 -0.250 -0.077 0.250 211.7 34.5 ?
2 0.250 0.077 0.750 211.7 34.7 ?
3 0.250 0.426 0.750 132.6 10.7 ?
4 -0.250 0.574 0.250 132.6 10.8 ?
5 0.250 0.288 0.250 62.2 9.1 ?
6 0.750 0.712 0.750 62.2 9.0 ?
